data_7038479
loop_
_publ_author_name
'Phanopoulos, Andreas'
'White, Andrew J. P.'
'Long, Nicholas J.'
'Miller, Philip W.'

_publ_section_title
;
 Insight into the stereoelectronic parameters of N-triphos ligands via
 coordination to tungsten(0).
;
_journal_issue 13
_journal_name_full 'Dalton transactions (Cambridge, England : 2003)'
_journal_page_first 5536
_journal_page_last 5548
_journal_paper_doi 10.1039/c6dt00170j
_journal_volume 45
_journal_year 2016
_chemical_formula_moiety 'C37 H60 N O5 P3 W'
_chemical_formula_sum 'C37 H60 N O5 P3 W'
_chemical_formula_weight 875.62
_chemical_name_systematic
;
 ?
;
_space_group_crystal_system orthorhombic
_space_group_IT_number 33
_space_group_name_Hall 'P 2c -2n'
_space_group_name_H-M_alt 'P n a 21'
_symmetry_space_group_name_Hall 'P 2c -2n'
_symmetry_space_group_name_H-M 'P n a 21'
_atom_sites_solution_hydrogens geom
_audit_creation_method SHELXL
_audit_update_record
;
2015-07-13 deposited with the CCDC.
2016-02-19 downloaded from the CCDC.
;
_cell_angle_alpha 90
_cell_angle_beta 90
_cell_angle_gamma 90
_cell_formula_units_Z 4
_cell_length_a 20.9984(5)
_cell_length_b 20.2089(4)
_cell_length_c 8.90858(17)
_cell_measurement_reflns_used 3683
_cell_measurement_temperature 173
_cell_measurement_theta_max 73.4030
_cell_measurement_theta_min 3.0110
_cell_volume 3780.40(14)
_computing_cell_refinement 'CrysAlisPro, Agilent Technologies'
_computing_data_collection 'CrysAlisPro, Agilent Technologies'
_computing_data_reduction 'CrysAlisPro, Agilent Technologies'
_computing_molecular_graphics 'Bruker SHELXTL'
_computing_publication_material 'CIFTAB-2013 (Sheldrick, 2013)'
_computing_structure_refinement 'SHELXL-2013 (Sheldrick, 2013)'
_computing_structure_solution 'SHELXS-2013 (Sheldrick, 2013)'
_diffrn_ambient_temperature 173
_diffrn_detector_area_resol_mean 10.4115
_diffrn_measured_fraction_theta_full 0.987
_diffrn_measured_fraction_theta_max 0.956
_diffrn_measurement_device_type 'Agilent Xcalibur PX Ultra A'
_diffrn_measurement_method 'omega scans'
_diffrn_radiation_type CuK\a
_diffrn_radiation_wavelength 1.54184
_diffrn_reflns_av_R_equivalents 0.0389
_diffrn_reflns_av_unetI/netI 0.0559
_diffrn_reflns_Laue_measured_fraction_full 0.987
_diffrn_reflns_Laue_measured_fraction_max 0.956
_diffrn_reflns_limit_h_max 25
_diffrn_reflns_limit_h_min -21
_diffrn_reflns_limit_k_max 21
_diffrn_reflns_limit_k_min -25
_diffrn_reflns_limit_l_max 4
_diffrn_reflns_limit_l_min -10
_diffrn_reflns_number 7841
_diffrn_reflns_point_group_measured_fraction_full 0.596
_diffrn_reflns_point_group_measured_fraction_max 0.572
_diffrn_reflns_theta_full 67.684
_diffrn_reflns_theta_max 73.826
_diffrn_reflns_theta_min 3.035
_diffrn_source 'Enhance Ultra (Cu) X-ray Source'
_exptl_absorpt_coefficient_mu 7.195
_exptl_absorpt_correction_T_max 0.826
_exptl_absorpt_correction_T_min 0.220
_exptl_absorpt_correction_type analytical
_exptl_absorpt_process_details
;
CrysAlisPro, Agilent Technologies,
Version 1.171.37.33a (release 28-03-2014 CrysAlis171 .NET)
(compiled Mar 28 2014,12:25:20)
Analytical numeric absorption correction using a multifaceted crystal
model based on expressions derived by R.C. Clark & J.S. Reid.
(Clark, R. C. & Reid, J. S. (1995). Acta Cryst. A51, 887-897)
Empirical absorption correction using spherical harmonics,
implemented in SCALE3 ABSPACK scaling algorithm.
;
_exptl_crystal_colour 'Pale yellow'
_exptl_crystal_density_diffrn 1.538
_exptl_crystal_description 'brown plates'
_exptl_crystal_F_000 1792
_exptl_crystal_size_max 0.30
_exptl_crystal_size_mid 0.28
_exptl_crystal_size_min 0.03
_refine_diff_density_max 2.277
_refine_diff_density_min -1.431
_refine_diff_density_rms 0.138
_refine_ls_abs_structure_details
;
 Classical Flack method preferred over Parsons because s.u. lower.
;
_refine_ls_abs_structure_Flack -0.023(19)
_refine_ls_extinction_method none
_refine_ls_goodness_of_fit_ref 1.051
_refine_ls_hydrogen_treatment constr
_refine_ls_matrix_type full
_refine_ls_number_parameters 425
_refine_ls_number_reflns 4377
_refine_ls_number_restraints 1
_refine_ls_restrained_S_all 1.051
_refine_ls_R_factor_all 0.0489
_refine_ls_R_factor_gt 0.0430
_refine_ls_shift/su_max 0.001
_refine_ls_shift/su_mean 0.000
_refine_ls_structure_factor_coef Fsqd
_refine_ls_weighting_details 'w=1/[\s^2^(Fo^2^)+(0.0705P)^2^+3.7556P] where P=(Fo^2^+2Fc^2^)/3'
_refine_ls_weighting_scheme calc
_refine_ls_wR_factor_gt 0.1128
_refine_ls_wR_factor_ref 0.1200
_reflns_Friedel_coverage 0.121
_reflns_Friedel_fraction_full 0.147
_reflns_Friedel_fraction_max 0.132
_reflns_number_gt 3938
_reflns_number_total 4377
_reflns_threshold_expression 'I > 2\s(I)'
_cod_data_source_file c6dt00170j2.cif
_cod_data_source_block 8
_cod_depositor_comments 'Adding full bibliography for 7038473--7038480.cif.'
_cod_original_cell_volume 3780.39(14)
_cod_database_code 7038479
_shelx_space_group_comment
;
The symmetry employed for this shelxl refinement is uniquely defined
by the following loop, which should always be used as a source of
symmetry information in preference to the above space-group names.
They are only intended as comments.
;
_shelxl_version_number 2013-4

loop_
_space_group_symop_operation_xyz
'x, y, z'
'-x, -y, z+1/2'
'x+1/2, -y+1/2, z'
'-x+1/2, y+1/2, z+1/2'

loop_
_atom_site_label
_atom_site_type_symbol
_atom_site_fract_x
_atom_site_fract_y
_atom_site_fract_z
_atom_site_U_iso_or_equiv
_atom_site_adp_type
_atom_site_occupancy
_atom_site_site_symmetry_order
_atom_site_calc_flag
_atom_site_refinement_flags_posn
_atom_site_refinement_flags_adp
W1 W 0.27215(2) 0.53732(2) 0.55104(8) 0.02835(13) Uani 1 1 d . .
N1 N 0.1992(4) 0.6080(4) 0.9104(9) 0.0302(16) Uani 1 1 d . .
C2 C 0.1618(5) 0.5462(5) 0.8892(12) 0.033(2) Uani 1 1 d . .
H2A H 0.1159 0.5576 0.8891 0.039 Uiso 1 1 calc R U
H2B H 0.1696 0.5167 0.9760 0.039 Uiso 1 1 calc R U
P3 P 0.18025(11) 0.49979(10) 0.7133(3) 0.0273(4) Uani 1 1 d . .
C4 C 0.2662(5) 0.5930(5) 0.9441(13) 0.037(2) Uani 1 1 d . .
H4A H 0.2692 0.5478 0.9864 0.044 Uiso 1 1 calc R U
H4B H 0.2821 0.6244 1.0207 0.044 Uiso 1 1 calc R U
P5 P 0.31666(10) 0.59857(11) 0.7752(3) 0.0286(4) Uani 1 1 d . .
C6 C 0.1695(4) 0.6488(4) 1.0282(13) 0.033(2) Uani 1 1 d . .
H6A H 0.2006 0.6822 1.0635 0.040 Uiso 1 1 calc R U
H6B H 0.1582 0.6203 1.1146 0.040 Uiso 1 1 calc R U
P7 P 0.09731(12) 0.69130(12) 0.9599(3) 0.0350(5) Uani 1 1 d . .
O7 O 0.0441(4) 0.6464(4) 0.9210(9) 0.0437(17) Uani 1 1 d . .
C8 C 0.1824(5) 0.4140(4) 0.7879(11) 0.0333(19) Uani 1 1 d . .
H8A H 0.1421 0.4066 0.8452 0.040 Uiso 1 1 calc R U
C9 C 0.2375(5) 0.3986(5) 0.8922(13) 0.039(2) Uani 1 1 d . .
H9A H 0.2243 0.4040 0.9981 0.047 Uiso 1 1 calc R U
H9B H 0.2736 0.4289 0.8721 0.047 Uiso 1 1 calc R U
C10 C 0.2571(7) 0.3265(6) 0.8616(16) 0.051(3) Uani 1 1 d . .
H10A H 0.3001 0.3245 0.8161 0.061 Uiso 1 1 calc R U
H10B H 0.2573 0.3005 0.9558 0.061 Uiso 1 1 calc R U
C11 C 0.2068(7) 0.3000(5) 0.7525(15) 0.052(3) Uani 1 1 d . .
H11A H 0.2252 0.2659 0.6856 0.062 Uiso 1 1 calc R U
H11B H 0.1704 0.2806 0.8076 0.062 Uiso 1 1 calc R U
C12 C 0.1861(6) 0.3607(4) 0.6629(12) 0.038(2) Uani 1 1 d . .
H12A H 0.1441 0.3538 0.6146 0.046 Uiso 1 1 calc R U
H12B H 0.2179 0.3726 0.5854 0.046 Uiso 1 1 calc R U
C13 C 0.1032(4) 0.4997(5) 0.6183(11) 0.0308(18) Uani 1 1 d . .
H13A H 0.1089 0.4730 0.5248 0.037 Uiso 1 1 calc R U
C14 C 0.0469(5) 0.4693(5) 0.7015(14) 0.043(2) Uani 1 1 d . .
H14A H 0.0483 0.4810 0.8093 0.051 Uiso 1 1 calc R U
H14B H 0.0474 0.4205 0.6919 0.051 Uiso 1 1 calc R U
C15 C -0.0124(5) 0.4982(6) 0.6274(16) 0.050(3) Uani 1 1 d . .
H15A H -0.0495 0.4964 0.6958 0.060 Uiso 1 1 calc R U
H15B H -0.0229 0.4746 0.5333 0.060 Uiso 1 1 calc R U
C16 C 0.0078(5) 0.5707(6) 0.5957(16) 0.055(3) Uani 1 1 d . .
H16A H -0.0149 0.5882 0.5068 0.066 Uiso 1 1 calc R U
H16B H -0.0020 0.5992 0.6830 0.066 Uiso 1 1 calc R U
C17 C 0.0792(5) 0.5688(5) 0.5672(15) 0.045(3) Uani 1 1 d . .
H17A H 0.1008 0.6041 0.6249 0.054 Uiso 1 1 calc R U
H17B H 0.0882 0.5755 0.4592 0.054 Uiso 1 1 calc R U
C18 C 0.3218(4) 0.6895(4) 0.7472(11) 0.0319(19) Uani 1 1 d . .
H18A H 0.2771 0.7047 0.7299 0.038 Uiso 1 1 calc R U
C19 C 0.3593(6) 0.7111(4) 0.6080(13) 0.042(2) Uani 1 1 d . .
H19A H 0.3323 0.7089 0.5169 0.050 Uiso 1 1 calc R U
H19B H 0.3972 0.6827 0.5932 0.050 Uiso 1 1 calc R U
C20 C 0.3792(8) 0.7835(6) 0.6415(15) 0.063(4) Uani 1 1 d . .
H20A H 0.4246 0.7903 0.6163 0.076 Uiso 1 1 calc R U
H20B H 0.3533 0.8146 0.5813 0.076 Uiso 1 1 calc R U
C21 C 0.3685(8) 0.7947(6) 0.8019(19) 0.065(4) Uani 1 1 d . .
H21A H 0.3357 0.8293 0.8155 0.078 Uiso 1 1 calc R U
H21B H 0.4084 0.8105 0.8491 0.078 Uiso 1 1 calc R U
C22 C 0.3475(7) 0.7326(6) 0.8760(14) 0.050(3) Uani 1 1 d . .
H22A H 0.3137 0.7416 0.9508 0.060 Uiso 1 1 calc R U
H22B H 0.3836 0.7105 0.9269 0.060 Uiso 1 1 calc R U
C23 C 0.3942(5) 0.5767(5) 0.8561(14) 0.038(2) Uani 1 1 d . .
H23A H 0.4037 0.6098 0.9366 0.046 Uiso 1 1 calc R U
C24 C 0.4494(5) 0.5775(7) 0.7478(18) 0.059(4) Uani 1 1 d . .
H24A H 0.4679 0.6224 0.7396 0.070 Uiso 1 1 calc R U
H24B H 0.4360 0.5625 0.6468 0.070 Uiso 1 1 calc R U
C25 C 0.4974(7) 0.5290(10) 0.817(3) 0.090(7) Uani 1 1 d . .
H25A H 0.5227 0.5073 0.7375 0.108 Uiso 1 1 calc R U
H25B H 0.5270 0.5529 0.8847 0.108 Uiso 1 1 calc R U
C26 C 0.4640(7) 0.4830(10) 0.896(3) 0.101(8) Uani 1 1 d . .
H26A H 0.4865 0.4735 0.9915 0.121 Uiso 1 1 calc R U
H26B H 0.4621 0.4414 0.8377 0.121 Uiso 1 1 calc R U
C27 C 0.3971(6) 0.5057(6) 0.9308(15) 0.051(3) Uani 1 1 d . .
H27A H 0.3898 0.5083 1.0404 0.061 Uiso 1 1 calc R U
H27B H 0.3651 0.4756 0.8858 0.061 Uiso 1 1 calc R U
C28 C 0.1261(5) 0.7392(5) 0.8022(15) 0.046(2) Uani 1 1 d . .
H28A H 0.1522 0.7081 0.7403 0.055 Uiso 1 1 calc R U
C29 C 0.0711(6) 0.7637(7) 0.6973(16) 0.056(3) Uani 1 1 d . .
H29A H 0.0582 0.7286 0.6259 0.067 Uiso 1 1 calc R U
H29B H 0.0335 0.7775 0.7565 0.067 Uiso 1 1 calc R U
C30 C 0.1007(8) 0.8226(7) 0.6151(19) 0.069(4) Uani 1 1 d . .
H30A H 0.1262 0.8076 0.5279 0.083 Uiso 1 1 calc R U
H30B H 0.0675 0.8536 0.5798 0.083 Uiso 1 1 calc R U
C31 C 0.1422(11) 0.8542(8) 0.731(2) 0.087(6) Uani 1 1 d . .
H31A H 0.1172 0.8859 0.7920 0.104 Uiso 1 1 calc R U
H31B H 0.1776 0.8784 0.6826 0.104 Uiso 1 1 calc R U
C32 C 0.1681(6) 0.7994(6) 0.8301(19) 0.058(3) Uani 1 1 d . .
H32A H 0.1663 0.8125 0.9370 0.069 Uiso 1 1 calc R U
H32B H 0.2129 0.7895 0.8035 0.069 Uiso 1 1 calc R U
C33 C 0.0772(5) 0.7455(5) 1.1150(14) 0.043(2) Uani 1 1 d . .
H33A H 0.1149 0.7733 1.1415 0.051 Uiso 1 1 calc R U
C34 C 0.0561(6) 0.7051(7) 1.2535(15) 0.055(3) Uani 1 1 d . .
H34A H 0.0522 0.6576 1.2281 0.066 Uiso 1 1 calc R U
H34B H 0.0872 0.7100 1.3364 0.066 Uiso 1 1 calc R U
C35 C -0.0086(8) 0.7340(10) 1.298(2) 0.086(6) Uani 1 1 d . .
H35A H -0.0434 0.7050 1.2616 0.104 Uiso 1 1 calc R U
H35B H -0.0119 0.7380 1.4080 0.104 Uiso 1 1 calc R U
C36 C -0.0129(10) 0.7979(11) 1.229(2) 0.099(7) Uani 1 1 d . .
H36A H 0.0087 0.8317 1.2908 0.119 Uiso 1 1 calc R U
H36B H -0.0580 0.8109 1.2147 0.119 Uiso 1 1 calc R U
C37 C 0.0194(6) 0.7906(6) 1.0817(16) 0.055(4) Uani 1 1 d . .
H37A H 0.0335 0.8341 1.0430 0.066 Uiso 1 1 calc R U
H37B H -0.0093 0.7699 1.0071 0.066 Uiso 1 1 calc R U
C38 C 0.2297(5) 0.4904(6) 0.3791(15) 0.043(3) Uani 1 1 d . .
O38 O 0.2059(6) 0.4649(5) 0.2803(11) 0.069(3) Uani 1 1 d . .
C39 C 0.2248(4) 0.6229(5) 0.4935(13) 0.035(2) Uani 1 1 d . .
O39 O 0.2021(4) 0.6695(4) 0.4539(12) 0.056(2) Uani 1 1 d . .
C40 C 0.3391(6) 0.5671(5) 0.4106(16) 0.049(3) Uani 1 1 d . .
O40 O 0.3757(5) 0.5838(5) 0.3179(12) 0.065(3) Uani 1 1 d . .
C41 C 0.3294(5) 0.4573(5) 0.5932(14) 0.044(3) Uani 1 1 d . .
O41 O 0.3622(4) 0.4135(4) 0.6068(12) 0.057(2) Uani 1 1 d . .

loop_
_atom_site_aniso_label
_atom_site_aniso_U_11
_atom_site_aniso_U_22
_atom_site_aniso_U_33
_atom_site_aniso_U_23
_atom_site_aniso_U_13
_atom_site_aniso_U_12
W1 0.0375(2) 0.02468(18) 0.0228(2) -0.0022(2) 0.0018(2) -0.00006(13)
N1 0.041(4) 0.025(3) 0.024(4) -0.006(3) 0.000(3) 0.000(3)
C2 0.039(5) 0.031(4) 0.029(5) -0.012(4) 0.005(4) -0.008(4)
P3 0.0404(11) 0.0215(9) 0.0199(10) 0.0001(8) 0.0009(9) -0.0003(9)
C4 0.046(5) 0.036(5) 0.028(5) -0.002(4) -0.001(4) 0.003(4)
P5 0.0306(10) 0.0287(10) 0.0265(11) -0.0021(9) 0.0009(9) 0.0004(9)
C6 0.043(4) 0.031(4) 0.026(6) -0.005(4) 0.005(4) 0.003(3)
P7 0.0411(11) 0.0302(10) 0.0338(13) -0.0050(10) -0.0018(11) 0.0006(9)
O7 0.047(4) 0.037(3) 0.047(4) -0.006(3) -0.003(3) -0.002(3)
C8 0.050(5) 0.019(4) 0.031(5) 0.001(3) -0.003(4) 0.000(4)
C9 0.057(6) 0.031(5) 0.030(5) 0.002(4) -0.004(5) 0.009(4)
C10 0.069(7) 0.039(6) 0.046(7) 0.003(5) -0.010(6) 0.020(5)
C11 0.083(8) 0.029(5) 0.044(7) -0.005(5) -0.009(6) 0.010(5)
C12 0.066(6) 0.021(4) 0.028(5) 0.002(3) 0.002(5) -0.003(4)
C13 0.039(4) 0.034(4) 0.019(4) 0.000(4) 0.000(4) -0.007(4)
C14 0.043(5) 0.051(6) 0.034(6) 0.007(5) 0.000(5) -0.016(4)
C15 0.043(6) 0.060(6) 0.047(7) 0.002(6) -0.007(5) -0.006(5)
C16 0.050(6) 0.053(6) 0.063(9) -0.009(5) -0.020(5) 0.005(5)
C17 0.063(6) 0.039(4) 0.032(7) 0.005(5) -0.013(5) 0.002(4)
C18 0.039(4) 0.025(4) 0.032(5) -0.004(4) 0.006(4) -0.002(4)
C19 0.063(6) 0.027(4) 0.036(5) 0.001(4) 0.002(5) -0.005(4)
C20 0.099(10) 0.047(6) 0.044(8) -0.005(6) 0.009(7) -0.026(7)
C21 0.089(10) 0.037(6) 0.068(9) -0.011(6) 0.023(8) -0.013(6)
C22 0.074(8) 0.039(5) 0.037(6) -0.011(5) 0.005(6) -0.019(5)
C23 0.033(4) 0.035(5) 0.046(6) -0.004(4) -0.007(5) 0.001(4)
C24 0.042(5) 0.054(6) 0.080(10) 0.028(7) 0.003(6) 0.005(5)
C25 0.042(7) 0.105(13) 0.124(18) 0.047(13) 0.011(9) 0.025(8)
C26 0.050(7) 0.103(12) 0.15(2) 0.078(14) 0.037(10) 0.040(8)
C27 0.056(6) 0.054(6) 0.043(6) 0.014(5) 0.002(5) 0.012(5)
C28 0.049(6) 0.039(5) 0.050(7) -0.002(5) -0.001(5) 0.001(5)
C29 0.067(7) 0.056(7) 0.045(7) 0.009(6) 0.001(6) 0.008(6)
C30 0.087(9) 0.062(8) 0.058(8) 0.024(7) 0.012(8) 0.016(7)
C31 0.136(15) 0.044(7) 0.080(12) 0.012(7) 0.015(12) -0.006(9)
C32 0.054(6) 0.037(6) 0.082(10) -0.001(6) 0.004(7) 0.000(5)
C33 0.048(5) 0.039(5) 0.041(5) -0.009(5) -0.005(5) 0.000(4)
C34 0.060(7) 0.061(7) 0.043(7) -0.003(6) -0.001(6) 0.019(6)
C35 0.073(9) 0.108(13) 0.079(12) 0.021(10) 0.045(9) 0.031(10)
C36 0.108(13) 0.121(16) 0.069(11) -0.003(10) 0.029(10) 0.077(13)
C37 0.059(6) 0.040(5) 0.065(11) -0.002(5) -0.002(6) 0.009(5)
C38 0.043(6) 0.040(6) 0.046(7) 0.012(5) 0.014(5) 0.001(4)
O38 0.096(7) 0.076(7) 0.033(5) -0.027(5) -0.019(5) -0.014(5)
C39 0.039(4) 0.032(4) 0.033(5) -0.003(4) -0.002(4) -0.005(4)
O39 0.060(5) 0.031(4) 0.078(6) 0.018(4) -0.012(5) 0.003(3)
C40 0.051(6) 0.033(5) 0.061(8) -0.016(5) -0.012(6) 0.003(5)
O40 0.070(6) 0.063(5) 0.061(6) 0.001(5) 0.047(5) -0.019(5)
C41 0.043(5) 0.033(5) 0.056(9) -0.013(4) 0.010(5) 0.001(4)
O41 0.060(4) 0.046(4) 0.067(6) -0.013(4) -0.006(4) 0.022(4)

loop_
_atom_type_symbol
_atom_type_description
_atom_type_scat_dispersion_real
_atom_type_scat_dispersion_imag
_atom_type_scat_source
C C 0.0181 0.0091 'International Tables Vol C Tables 4.2.6.8 and 6.1.1.4'
H H 0.0000 0.0000 'International Tables Vol C Tables 4.2.6.8 and 6.1.1.4'
N N 0.0311 0.0180 'International Tables Vol C Tables 4.2.6.8 and 6.1.1.4'
O O 0.0492 0.0322 'International Tables Vol C Tables 4.2.6.8 and 6.1.1.4'
P P 0.2955 0.4335 'International Tables Vol C Tables 4.2.6.8 and 6.1.1.4'
W W -5.4734 5.5774 'International Tables Vol C Tables 4.2.6.8 and 6.1.1.4'

loop_
_geom_angle_atom_site_label_1
_geom_angle_atom_site_label_2
_geom_angle_atom_site_label_3
_geom_angle
C40 W1 C38 88.7(5)
C40 W1 C41 86.5(5)
C38 W1 C41 91.6(5)
C40 W1 C39 86.0(4)
C38 W1 C39 89.5(4)
C41 W1 C39 172.4(4)
C40 W1 P3 175.4(4)
C38 W1 P3 87.5(3)
C41 W1 P3 96.1(3)
C39 W1 P3 91.5(3)
C40 W1 P5 95.0(3)
C38 W1 P5 175.4(3)
C41 W1 P5 91.4(3)
C39 W1 P5 87.9(3)
P3 W1 P5 88.71(7)
C4 N1 C6 112.0(8)
C4 N1 C2 111.0(7)
C6 N1 C2 109.7(7)
N1 C2 P3 114.8(7)
C13 P3 C8 100.7(4)
C13 P3 C2 101.9(5)
C8 P3 C2 100.0(5)
C13 P3 W1 114.3(3)
C8 P3 W1 117.8(3)
C2 P3 W1 119.2(3)
N1 C4 P5 111.8(7)
C23 P5 C4 100.0(5)
C23 P5 C18 103.9(5)
C4 P5 C18 101.7(5)
C23 P5 W1 121.4(4)
C4 P5 W1 113.7(3)
C18 P5 W1 113.5(3)
N1 C6 P7 111.9(7)
O7 P7 C28 113.5(5)
O7 P7 C33 111.9(5)
C28 P7 C33 110.3(6)
O7 P7 C6 114.4(4)
C28 P7 C6 103.3(5)
C33 P7 C6 102.8(5)
C9 C8 C12 105.0(8)
C9 C8 P3 115.4(7)
C12 C8 P3 113.1(7)
C8 C9 C10 106.9(9)
C11 C10 C9 105.0(9)
C12 C11 C10 104.3(9)
C11 C12 C8 101.4(8)
C14 C13 C17 104.6(8)
C14 C13 P3 117.5(7)
C17 C13 P3 115.0(7)
C13 C14 C15 105.6(9)
C14 C15 C16 102.5(9)
C17 C16 C15 106.0(9)
C16 C17 C13 107.1(9)
C19 C18 C22 105.2(8)
C19 C18 P5 114.9(6)
C22 C18 P5 118.7(8)
C18 C19 C20 104.5(9)
C21 C20 C19 107.1(11)
C20 C21 C22 110.3(11)
C21 C22 C18 104.5(11)
C24 C23 C27 104.4(9)
C24 C23 P5 115.3(9)
C27 C23 P5 114.7(7)
C23 C24 C25 103.8(12)
C26 C25 C24 107.8(12)
C25 C26 C27 112.2(12)
C26 C27 C23 103.1(10)
C32 C28 C29 105.8(10)
C32 C28 P7 119.6(10)
C29 C28 P7 112.7(8)
C30 C29 C28 103.4(11)
C31 C30 C29 103.8(13)
C30 C31 C32 107.3(12)
C31 C32 C28 106.3(13)
C34 C33 C37 103.9(10)
C34 C33 P7 110.9(8)
C37 C33 P7 113.2(8)
C35 C34 C33 104.9(11)
C36 C35 C34 106.8(13)
C35 C36 C37 105.1(13)
C36 C37 C33 104.4(12)
O38 C38 W1 178.7(11)
O39 C39 W1 175.0(10)
O40 C40 W1 174.7(11)
O41 C41 W1 175.5(11)

loop_
_geom_bond_atom_site_label_1
_geom_bond_atom_site_label_2
_geom_bond_distance
W1 C40 1.976(14)
W1 C38 2.010(14)
W1 C41 2.050(11)
W1 C39 2.061(10)
W1 P3 2.527(2)
W1 P5 2.528(2)
N1 C4 1.470(13)
N1 C6 1.473(12)
N1 C2 1.488(11)
C2 P3 1.867(10)
P3 C13 1.825(10)
P3 C8 1.857(9)
C4 P5 1.844(11)
P5 C23 1.834(10)
P5 C18 1.858(9)
C6 P7 1.845(9)
P7 O7 1.480(8)
P7 C28 1.811(13)
P7 C33 1.813(11)
C8 C9 1.516(14)
C8 C12 1.551(13)
C9 C10 1.539(15)
C10 C11 1.532(19)
C11 C12 1.527(15)
C13 C14 1.524(13)
C13 C17 1.552(14)
C14 C15 1.526(16)
C15 C16 1.550(18)
C16 C17 1.521(16)
C18 C19 1.532(15)
C18 C22 1.538(15)
C19 C20 1.549(15)
C20 C21 1.46(2)
C21 C22 1.486(17)
C23 C24 1.509(17)
C23 C27 1.582(16)
C24 C25 1.536(19)
C25 C26 1.36(2)
C26 C27 1.510(17)
C28 C32 1.522(17)
C28 C29 1.566(18)
C29 C30 1.529(19)
C30 C31 1.50(3)
C31 C32 1.52(2)
C33 C34 1.544(18)
C33 C37 1.546(15)
C34 C35 1.531(18)
C35 C36 1.43(3)
C36 C37 1.48(2)
C38 O38 1.136(17)
C39 O39 1.113(13)
C40 O40 1.178(16)
C41 O41 1.128(13)
